data_1554008
loop_
_publ_author_name
'Kobin, Bj\"orn'
'Behren, Sandra'
'Braun-Cula, Beatrice'
'Hecht, Stefan'

_publ_section_title
;
 Photochemical Degradation of Various Bridge-Substituted Fluorene-Based
 Materials.
;
_journal_issue 28
_journal_name_full 'The journal of physical chemistry. A'
_journal_page_first 5474
_journal_page_last 5480
_journal_paper_doi 10.1021/acs.jpca.6b02127
_journal_volume 120
_journal_year 2016
_chemical_formula_moiety 'C25 H16 F2'
_chemical_formula_sum 'C25 H16 F2'
_chemical_formula_weight 354.38
_space_group_IT_number 11
_space_group_name_Hall '-P 2yb'
_space_group_name_H-M_alt 'P 1 21/m 1'
_symmetry_cell_setting monoclinic
_symmetry_space_group_name_Hall '-P 2yb'
_symmetry_space_group_name_H-M 'P 1 21/m 1'
_atom_sites_solution_hydrogens geom
_atom_sites_solution_primary direct
_atom_sites_solution_secondary difmap
_audit_creation_method SHELXL-97
_cell_angle_alpha 90.00
_cell_angle_beta 110.275(3)
_cell_angle_gamma 90.00
_cell_formula_units_Z 4
_cell_length_a 9.6134(4)
_cell_length_b 19.6360(10)
_cell_length_c 9.8168(4)
_cell_measurement_reflns_used 12646
_cell_measurement_temperature 100(2)
_cell_measurement_theta_max 30.72
_cell_measurement_theta_min 4.63
_cell_volume 1738.29(14)
_computing_cell_refinement 'X-AREA (Stoe & Cie, 2002)'
_computing_data_collection 'X-AREA (Stoe & Cie, 2002)'
_computing_data_reduction 'X-RED (Stoe & Cie, 2002)'
_computing_molecular_graphics 'PLATON, 1990'
_computing_publication_material 'PLATON, 1990'
_computing_structure_refinement 'SHELXL97 (Sheldrick, 1997)'
_computing_structure_solution 'SHELXS97 (Sheldrick, 1997)'
_diffrn_ambient_temperature 100(2)
_diffrn_detector 'image plate (34 cm diameter)'
_diffrn_detector_area_resol_mean 6.67
_diffrn_detector_type STOE
_diffrn_measured_fraction_theta_full 0.994
_diffrn_measured_fraction_theta_max 0.994
_diffrn_measurement_details ' 354 frames, detector distance = 90 mm'
_diffrn_measurement_device '2-circle goniometer'
_diffrn_measurement_device_type 'STOE IPDS 2T'
_diffrn_measurement_method 'rotation method'
_diffrn_radiation_collimation '0.5 mm diameter, monocapillary'
_diffrn_radiation_monochromator 'plane graphite'
_diffrn_radiation_polarisn_norm 0
_diffrn_radiation_source 'fine-focus sealed tube'
_diffrn_radiation_type 'Mo K\a'
_diffrn_radiation_wavelength 0.71073
_diffrn_reflns_av_R_equivalents 0.0736
_diffrn_reflns_av_sigmaI/netI 0.0545
_diffrn_reflns_limit_h_max 12
_diffrn_reflns_limit_h_min -12
_diffrn_reflns_limit_k_max 25
_diffrn_reflns_limit_k_min -25
_diffrn_reflns_limit_l_max 12
_diffrn_reflns_limit_l_min -12
_diffrn_reflns_number 27855
_diffrn_reflns_theta_full 27.50
_diffrn_reflns_theta_max 27.50
_diffrn_reflns_theta_min 4.70
_diffrn_source 'sealed X-ray tube, 12 x 0.4 mm long-fine focus'
_diffrn_source_current 45
_diffrn_source_power 2.25
_diffrn_source_voltage 50
_exptl_absorpt_coefficient_mu 0.092
_exptl_absorpt_correction_type none
_exptl_crystal_colour colorless
_exptl_crystal_density_diffrn 1.354
_exptl_crystal_density_method 'not measured'
_exptl_crystal_description rod
_exptl_crystal_F_000 736
_exptl_crystal_size_max 0.46
_exptl_crystal_size_mid 0.24
_exptl_crystal_size_min 0.16
_refine_diff_density_max 0.229
_refine_diff_density_min -0.242
_refine_diff_density_rms 0.044
_refine_ls_extinction_method none
_refine_ls_goodness_of_fit_ref 0.992
_refine_ls_hydrogen_treatment refxyz
_refine_ls_matrix_type full
_refine_ls_number_parameters 317
_refine_ls_number_reflns 4091
_refine_ls_number_restraints 0
_refine_ls_restrained_S_all 0.992
_refine_ls_R_factor_all 0.0714
_refine_ls_R_factor_gt 0.0383
_refine_ls_shift/su_max 0.000
_refine_ls_shift/su_mean 0.000
_refine_ls_structure_factor_coef Fsqd
_refine_ls_weighting_details 'calc w=1/[\s^2^(Fo^2^)+(0.0300P)^2^+0.0000P] where P=(Fo^2^+2Fc^2^)/3'
_refine_ls_weighting_scheme calc
_refine_ls_wR_factor_gt 0.0682
_refine_ls_wR_factor_ref 0.0731
_reflns_number_gt 2791
_reflns_number_total 4091
_reflns_threshold_expression >2sigma(I)
_cod_data_source_file jp6b02127_si_005.cif
_cod_data_source_block kbjka
_cod_original_cell_volume 1738.29(13)
_cod_original_sg_symbol_H-M 'P 21/m'
_cod_database_code 1554008

loop_
_symmetry_equiv_pos_as_xyz
'x, y, z'
'-x, y+1/2, -z'
'-x, -y, -z'
'x, -y-1/2, z'

loop_
_atom_site_label
_atom_site_type_symbol
_atom_site_fract_x
_atom_site_fract_y
_atom_site_fract_z
_atom_site_U_iso_or_equiv
_atom_site_adp_type
_atom_site_occupancy
_atom_site_symmetry_multiplicity
_atom_site_calc_flag
_atom_site_refinement_flags
F1 F 0.47536(12) 0.2500 0.17263(13) 0.0212(3) Uani 1 2 d S
F2 F 0.56944(12) 0.2500 0.00166(12) 0.0209(3) Uani 1 2 d S
C1 C 0.6092(2) 0.2500 0.1508(2) 0.0164(4) Uani 1 2 d S
C2 C 0.70414(15) 0.18925(7) 0.21894(15) 0.0170(3) Uani 1 1 d .
C3 C 0.84043(15) 0.21251(7) 0.31335(14) 0.0178(3) Uani 1 1 d .
C4 C 0.94825(16) 0.16589(8) 0.38843(16) 0.0214(3) Uani 1 1 d .
C5 C 0.91777(16) 0.09697(7) 0.36522(16) 0.0204(3) Uani 1 1 d .
C6 C 0.78224(15) 0.07307(7) 0.26940(15) 0.0170(3) Uani 1 1 d .
C7 C 0.67264(16) 0.12087(7) 0.19589(15) 0.0174(3) Uani 1 1 d .
C8 C 0.75622(14) -0.00112(7) 0.24321(14) 0.0161(3) Uani 1 1 d .
C9 C 0.87522(16) -0.04556(7) 0.26184(15) 0.0188(3) Uani 1 1 d .
C10 C 0.85189(16) -0.11487(8) 0.23618(16) 0.0225(3) Uani 1 1 d .
C11 C 0.70988(17) -0.14135(8) 0.19106(16) 0.0221(3) Uani 1 1 d .
C12 C 0.59009(17) -0.09798(7) 0.17121(16) 0.0206(3) Uani 1 1 d .
C13 C 0.61299(16) -0.02871(7) 0.19776(15) 0.0193(3) Uani 1 1 d .
F3 F 0.48872(12) 0.2500 0.60355(13) 0.0245(3) Uani 1 2 d S
F4 F 0.64846(14) 0.2500 0.49262(12) 0.0265(3) Uani 1 2 d S
C14 C 0.6396(2) 0.2500 0.6283(2) 0.0193(4) Uani 1 2 d S
C15 C 0.71368(15) 0.18952(7) 0.71857(15) 0.0173(3) Uani 1 1 d .
C16 C 0.80866(14) 0.21220(7) 0.85369(15) 0.0174(3) Uani 1 1 d .
C17 C 0.88315(15) 0.16463(7) 0.95779(16) 0.0188(3) Uani 1 1 d .
C18 C 0.86198(15) 0.09557(7) 0.92256(15) 0.0189(3) Uani 1 1 d .
C19 C 0.76929(15) 0.07295(7) 0.78658(15) 0.0175(3) Uani 1 1 d .
C20 C 0.69392(15) 0.12179(7) 0.68269(16) 0.0179(3) Uani 1 1 d .
C21 C 0.74743(14) -0.00072(7) 0.75068(14) 0.0171(3) Uani 1 1 d .
C22 C 0.71458(15) -0.02333(7) 0.60791(16) 0.0195(3) Uani 1 1 d .
C23 C 0.68931(16) -0.09172(8) 0.57334(16) 0.0221(3) Uani 1 1 d .
C24 C 0.69566(16) -0.13887(8) 0.68021(17) 0.0232(3) Uani 1 1 d .
C25 C 0.72989(16) -0.11756(8) 0.82253(17) 0.0217(3) Uani 1 1 d .
C26 C 0.75566(15) -0.04906(7) 0.85791(16) 0.0193(3) Uani 1 1 d .
H501 H 0.9771(16) -0.0266(7) 0.2914(15) 0.015(4) Uiso 1 1 d .
H502 H 0.7778(16) -0.0351(8) 0.9583(17) 0.020(4) Uiso 1 1 d .
H503 H 0.7349(17) -0.1496(8) 0.8997(18) 0.026(4) Uiso 1 1 d .
H504 H 0.9927(17) 0.0642(8) 0.4153(17) 0.023(4) Uiso 1 1 d .
H505 H 0.6650(17) -0.1057(8) 0.4709(18) 0.024(4) Uiso 1 1 d .
H506 H 0.9402(19) -0.1456(9) 0.2515(18) 0.035(5) Uiso 1 1 d .
H507 H 0.5761(17) 0.1056(7) 0.1276(16) 0.017(4) Uiso 1 1 d .
H508 H 0.6253(16) 0.1091(7) 0.5881(16) 0.015(4) Uiso 1 1 d .
H509 H 0.6938(17) -0.1925(9) 0.1778(17) 0.028(4) Uiso 1 1 d .
H510 H 0.4894(18) -0.1175(8) 0.1381(17) 0.023(4) Uiso 1 1 d .
H511 H 0.5293(18) 0.0006(9) 0.1870(17) 0.027(4) Uiso 1 1 d .
H512 H 0.9167(16) 0.0634(8) 0.9957(17) 0.020(4) Uiso 1 1 d .
H513 H 0.6765(17) -0.1870(9) 0.6581(18) 0.026(4) Uiso 1 1 d .
H514 H 0.9503(17) 0.1783(8) 1.0530(18) 0.024(4) Uiso 1 1 d .
H515 H 1.0419(17) 0.1814(8) 0.4559(17) 0.019(4) Uiso 1 1 d .
H516 H 0.7113(16) 0.0096(8) 0.5316(16) 0.021(4) Uiso 1 1 d .

loop_
_atom_site_aniso_label
_atom_site_aniso_U_11
_atom_site_aniso_U_22
_atom_site_aniso_U_33
_atom_site_aniso_U_23
_atom_site_aniso_U_13
_atom_site_aniso_U_12
F1 0.0151(6) 0.0181(6) 0.0317(7) 0.000 0.0097(5) 0.000
F2 0.0234(6) 0.0202(6) 0.0156(6) 0.000 0.0024(5) 0.000
C1 0.0143(9) 0.0202(10) 0.0148(10) 0.000 0.0052(8) 0.000
C2 0.0158(7) 0.0209(7) 0.0152(7) 0.0006(5) 0.0065(6) 0.0018(5)
C3 0.0181(7) 0.0188(7) 0.0169(7) -0.0013(6) 0.0067(6) -0.0007(6)
C4 0.0167(7) 0.0235(8) 0.0203(8) -0.0006(6) 0.0019(6) -0.0001(6)
C5 0.0184(7) 0.0198(8) 0.0208(8) 0.0016(6) 0.0038(6) 0.0044(6)
C6 0.0187(7) 0.0180(7) 0.0154(7) 0.0004(5) 0.0074(6) 0.0015(5)
C7 0.0173(7) 0.0181(7) 0.0167(7) -0.0009(5) 0.0057(6) 0.0004(6)
C8 0.0192(7) 0.0180(7) 0.0114(7) 0.0009(5) 0.0056(6) 0.0016(6)
C9 0.0175(7) 0.0211(8) 0.0174(7) 0.0007(6) 0.0057(6) 0.0014(6)
C10 0.0248(8) 0.0223(8) 0.0205(8) 0.0009(6) 0.0079(7) 0.0061(6)
C11 0.0323(8) 0.0165(8) 0.0188(8) -0.0006(6) 0.0104(7) -0.0006(6)
C12 0.0232(8) 0.0205(8) 0.0190(7) -0.0005(6) 0.0084(6) -0.0032(6)
C13 0.0197(7) 0.0218(8) 0.0172(7) 0.0008(6) 0.0075(6) 0.0029(6)
F3 0.0166(6) 0.0227(6) 0.0292(7) 0.000 0.0016(5) 0.000
F4 0.0403(7) 0.0242(7) 0.0156(6) 0.000 0.0103(6) 0.000
C14 0.0188(10) 0.0239(11) 0.0154(10) 0.000 0.0063(9) 0.000
C15 0.0155(7) 0.0212(7) 0.0171(7) 0.0012(5) 0.0081(6) 0.0013(5)
C16 0.0165(6) 0.0198(7) 0.0176(7) -0.0010(6) 0.0081(6) 0.0004(6)
C17 0.0162(7) 0.0236(8) 0.0161(7) -0.0008(6) 0.0049(6) 0.0006(6)
C18 0.0175(7) 0.0210(8) 0.0181(8) 0.0029(6) 0.0060(6) 0.0044(6)
C19 0.0150(6) 0.0208(7) 0.0188(7) 0.0003(6) 0.0084(6) 0.0006(5)
C20 0.0173(7) 0.0214(8) 0.0149(7) -0.0007(6) 0.0056(6) -0.0008(6)
C21 0.0125(6) 0.0187(7) 0.0200(7) 0.0006(6) 0.0055(6) 0.0027(6)
C22 0.0187(7) 0.0210(8) 0.0192(7) 0.0028(6) 0.0070(6) 0.0019(6)
C23 0.0216(8) 0.0253(8) 0.0187(8) -0.0039(6) 0.0061(6) -0.0001(6)
C24 0.0228(8) 0.0182(8) 0.0274(9) -0.0021(6) 0.0070(7) -0.0015(6)
C25 0.0203(7) 0.0200(8) 0.0235(8) 0.0047(6) 0.0058(6) 0.0009(6)
C26 0.0164(7) 0.0242(8) 0.0171(8) 0.0008(6) 0.0057(6) 0.0010(6)

loop_
_atom_type_symbol
_atom_type_description
_atom_type_scat_dispersion_real
_atom_type_scat_dispersion_imag
_atom_type_scat_source
C C 0.0033 0.0016 'International Tables Vol C Tables 4.2.6.8 and 6.1.1.4'
H H 0.0000 0.0000 'International Tables Vol C Tables 4.2.6.8 and 6.1.1.4'
F F 0.0171 0.0103 'International Tables Vol C Tables 4.2.6.8 and 6.1.1.4'

loop_
_geom_angle_atom_site_label_1
_geom_angle_atom_site_label_2
_geom_angle_atom_site_label_3
_geom_angle
_geom_angle_site_symmetry_1
_geom_angle_site_symmetry_3
F1 C1 F2 103.61(15) . .
F1 C1 C2 112.64(10) . .
F2 C1 C2 111.92(10) . .
F1 C1 C2 112.64(10) . 4_565
F2 C1 C2 111.92(10) . 4_565
C2 C1 C2 104.36(16) . 4_565
C7 C2 C3 122.08(13) . .
C7 C2 C1 129.22(13) . .
C3 C2 C1 108.68(12) . .
C4 C3 C2 119.60(13) . .
C4 C3 C3 131.27(8) . 4_565
C2 C3 C3 109.13(8) . 4_565
C5 C4 C3 118.69(14) . .
C5 C4 H515 121.0(9) . .
C3 C4 H515 120.3(9) . .
C4 C5 C6 122.20(13) . .
C4 C5 H504 119.3(9) . .
C6 C5 H504 118.5(9) . .
C5 C6 C7 118.57(13) . .
C5 C6 C8 120.50(12) . .
C7 C6 C8 120.91(13) . .
C2 C7 C6 118.84(13) . .
C2 C7 H507 120.7(9) . .
C6 C7 H507 120.5(9) . .
C9 C8 C13 117.98(13) . .
C9 C8 C6 120.52(12) . .
C13 C8 C6 121.49(12) . .
C10 C9 C8 120.95(13) . .
C10 C9 H501 120.1(8) . .
C8 C9 H501 118.9(8) . .
C11 C10 C9 120.42(14) . .
C11 C10 H506 120.6(10) . .
C9 C10 H506 119.0(10) . .
C10 C11 C12 119.50(14) . .
C10 C11 H509 120.1(9) . .
C12 C11 H509 120.3(9) . .
C13 C12 C11 120.27(14) . .
C13 C12 H510 121.1(9) . .
C11 C12 H510 118.6(9) . .
C12 C13 C8 120.88(13) . .
C12 C13 H511 119.5(10) . .
C8 C13 H511 119.6(10) . .
F4 C14 F3 104.14(16) . .
F4 C14 C15 113.45(10) . 4_565
F3 C14 C15 110.89(10) . 4_565
F4 C14 C15 113.45(10) . .
F3 C14 C15 110.89(10) . .
C15 C14 C15 104.21(16) 4_565 .
C20 C15 C16 122.65(13) . .
C20 C15 C14 128.22(13) . .
C16 C15 C14 109.12(13) . .
C17 C16 C15 119.05(13) . .
C17 C16 C16 132.35(8) . 4_565
C15 C16 C16 108.59(8) . 4_565
C16 C17 C18 118.54(13) . .
C16 C17 H514 121.6(10) . .
C18 C17 H514 119.8(9) . .
C19 C18 C17 122.38(13) . .
C19 C18 H512 120.4(9) . .
C17 C18 H512 117.1(9) . .
C18 C19 C20 118.36(13) . .
C18 C19 C21 121.82(13) . .
C20 C19 C21 119.82(13) . .
C15 C20 C19 118.99(13) . .
C15 C20 H508 119.0(9) . .
C19 C20 H508 122.0(9) . .
C22 C21 C26 118.23(13) . .
C22 C21 C19 120.73(12) . .
C26 C21 C19 121.02(12) . .
C23 C22 C21 120.85(14) . .
C23 C22 H516 119.7(9) . .
C21 C22 H516 119.5(9) . .
C24 C23 C22 120.30(14) . .
C24 C23 H505 121.2(9) . .
C22 C23 H505 118.5(9) . .
C25 C24 C23 119.68(14) . .
C25 C24 H513 118.6(10) . .
C23 C24 H513 121.7(10) . .
C24 C25 C26 120.28(14) . .
C24 C25 H503 121.4(10) . .
C26 C25 H503 118.3(10) . .
C25 C26 C21 120.65(13) . .
C25 C26 H502 118.9(9) . .
C21 C26 H502 120.5(9) . .

loop_
_geom_bond_atom_site_label_1
_geom_bond_atom_site_label_2
_geom_bond_distance
_geom_bond_site_symmetry_2
F1 C1 1.376(2) .
F2 C1 1.379(2) .
C1 C2 1.5101(18) .
C1 C2 1.5101(18) 4_565
C2 C7 1.378(2) .
C2 C3 1.3938(19) .
C3 C4 1.388(2) .
C3 C3 1.472(3) 4_565
C4 C5 1.387(2) .
C4 H515 0.963(16) .
C5 C6 1.398(2) .
C5 H504 0.964(16) .
C6 C7 1.409(2) .
C6 C8 1.4854(19) .
C7 H507 0.984(15) .
C8 C9 1.3995(19) .
C8 C13 1.4010(19) .
C9 C10 1.388(2) .
C9 H501 0.993(14) .
C10 C11 1.383(2) .
C10 H506 1.009(17) .
C11 C12 1.391(2) .
C11 H509 1.017(16) .
C12 C13 1.388(2) .
C12 H510 0.985(16) .
C13 H511 0.965(17) .
F3 C14 1.385(2) .
F4 C14 1.364(2) .
C14 C15 1.5048(19) 4_565
C14 C15 1.5049(19) .
C15 C20 1.372(2) .
C15 C16 1.3972(19) .
C16 C17 1.387(2) .
C16 C16 1.484(3) 4_565
C17 C18 1.397(2) .
C17 H514 0.972(17) .
C18 C19 1.396(2) .
C18 H512 0.964(16) .
C19 C20 1.404(2) .
C19 C21 1.487(2) .
C20 H508 0.967(15) .
C21 C22 1.3981(19) .
C21 C26 1.3991(19) .
C22 C23 1.386(2) .
C22 H516 0.982(15) .
C23 C24 1.385(2) .
C23 H505 0.990(16) .
C24 C25 1.384(2) .
C24 H513 0.973(17) .
C25 C26 1.390(2) .
C25 H503 0.973(17) .
C26 H502 0.973(15) .
